data_7159342
loop_
_publ_author_name
'Banda, Bhanu Prasad'
'Medishetti, Nagaraju'
'Nanubolu, Jagadeesh Babu'
'Atmakur, Krishnaiah'

_publ_section_title
;
 One-pot domino synthesis of five- and six-membered fused dihydropyridines
 promoted by PPh<sub>3</sub>-NBS in aqueous medium.
;
_journal_issue 21
_journal_name_full 'Organic &amp; biomolecular chemistry'
_journal_page_first 4434
_journal_page_last 4439
_journal_paper_doi 10.1039/d3ob00472d
_journal_volume 21
_journal_year 2023
_chemical_formula_moiety 'C26 H18 F N O3'
_chemical_formula_sum 'C26 H18 F N O3'
_chemical_formula_weight 411.41
_space_group_crystal_system monoclinic
_space_group_IT_number 14
_space_group_name_Hall '-P 2ybc'
_space_group_name_H-M_alt 'P 1 21/c 1'
_atom_sites_solution_hydrogens mixed
_audit_creation_method SHELXL-2018/3
_audit_update_record
;
2023-03-03 deposited with the CCDC.	2023-05-04 downloaded from the CCDC.
;
_cell_angle_alpha 90
_cell_angle_beta 100.468(12)
_cell_angle_gamma 90
_cell_formula_units_Z 4
_cell_length_a 11.814(10)
_cell_length_b 7.317(7)
_cell_length_c 24.063(19)
_cell_measurement_reflns_used 3847
_cell_measurement_temperature 293(2)
_cell_measurement_theta_max 21.664
_cell_measurement_theta_min 2.678
_cell_volume 2045(3)
_computing_cell_refinement '<i>SAINT</i> (Bruker, 2016)'
_computing_data_collection '<i>APEX3</i> (Bruker, 2016)'
_computing_data_reduction 'Bruker SAINT'
_computing_structure_refinement 'SHELXL-2018/3 (Sheldrick, 2018)'
_computing_structure_solution 'SHELXT 2018/2 (Sheldrick, 2018)'
_diffrn_ambient_temperature 293(2)
_diffrn_measured_fraction_theta_full 0.997
_diffrn_measured_fraction_theta_max 0.998
_diffrn_measurement_device_type 'Bruker D8 QUEST PHOTON-100'
_diffrn_measurement_method '\w and \f'
_diffrn_radiation_type MoK\a
_diffrn_radiation_wavelength 0.71073
_diffrn_reflns_av_R_equivalents 0.0755
_diffrn_reflns_av_unetI/netI 0.0820
_diffrn_reflns_Laue_measured_fraction_full 0.997
_diffrn_reflns_Laue_measured_fraction_max 0.998
_diffrn_reflns_limit_h_max 15
_diffrn_reflns_limit_h_min -11
_diffrn_reflns_limit_k_max 9
_diffrn_reflns_limit_k_min -9
_diffrn_reflns_limit_l_max 31
_diffrn_reflns_limit_l_min -31
_diffrn_reflns_number 22154
_diffrn_reflns_point_group_measured_fraction_full 0.997
_diffrn_reflns_point_group_measured_fraction_max 0.998
_diffrn_reflns_theta_full 25.242
_diffrn_reflns_theta_max 27.499
_diffrn_reflns_theta_min 2.671
_diffrn_source microfocus
_exptl_absorpt_coefficient_mu 0.094
_exptl_absorpt_correction_T_max 0.7461
_exptl_absorpt_correction_T_min 0.5915
_exptl_absorpt_correction_type multi-scan
_exptl_absorpt_process_details
;
 SADABS 2016/2: Krause, L., Herbst-Irmer, R., Sheldrick G.M. & Stalke D.,
 J. Appl. Cryst. 48 (2015) 3-10
;
_exptl_crystal_density_diffrn 1.336
_exptl_crystal_description BLOCK
_exptl_crystal_F_000 856
_exptl_crystal_size_max 0.340
_exptl_crystal_size_mid 0.320
_exptl_crystal_size_min 0.270
_refine_diff_density_max 0.277
_refine_diff_density_min -0.282
_refine_diff_density_rms 0.042
_refine_ls_extinction_coef 0.011(2)
_refine_ls_extinction_expression Fc^*^=kFc[1+0.001xFc^2^\l^3^/sin(2\q)]^-1/4^
_refine_ls_extinction_method 'SHELXL-2018/3 (Sheldrick 2018)'
_refine_ls_goodness_of_fit_ref 1.017
_refine_ls_hydrogen_treatment mixed
_refine_ls_matrix_type full
_refine_ls_number_parameters 273
_refine_ls_number_reflns 4695
_refine_ls_number_restraints 0
_refine_ls_restrained_S_all 1.017
_refine_ls_R_factor_all 0.1528
_refine_ls_R_factor_gt 0.0660
_refine_ls_shift/su_max 0.000
_refine_ls_shift/su_mean 0.000
_refine_ls_structure_factor_coef Fsqd
_refine_ls_weighting_details 'w=1/[\s^2^(Fo^2^)+(0.0625P)^2^+0.7823P] where P=(Fo^2^+2Fc^2^)/3'
_refine_ls_weighting_scheme calc
_refine_ls_wR_factor_gt 0.1366
_refine_ls_wR_factor_ref 0.1729
_reflns_Friedel_coverage 0.000
_reflns_number_gt 2256
_reflns_number_total 4695
_reflns_threshold_expression 'I > 2\s(I)'
_cod_data_source_file d3ob00472d2.cif
_cod_data_source_block KB478_0m
_cod_depositor_comments 'Adding full bibliography for 7159342.cif.'
_cod_original_cell_volume 2046(3)
_cod_original_sg_symbol_H-M 'P 21/c'
_cod_database_code 7159342
_shelx_shelxl_version_number 2018/3
_shelx_space_group_comment
;
The symmetry employed for this shelxl refinement is uniquely defined
by the following loop, which should always be used as a source of
symmetry information in preference to the above space-group names.
They are only intended as comments.
;
_shelx_estimated_absorpt_t_min 0.969
_shelx_estimated_absorpt_t_max 0.975

loop_
_space_group_symop_operation_xyz
'x, y, z'
'-x, y+1/2, -z+1/2'
'-x, -y, -z'
'x, -y-1/2, z-1/2'

loop_
_atom_site_label
_atom_site_type_symbol
_atom_site_fract_x
_atom_site_fract_y
_atom_site_fract_z
_atom_site_U_iso_or_equiv
_atom_site_adp_type
_atom_site_occupancy
_atom_site_site_symmetry_order
_atom_site_calc_flag
_atom_site_refinement_flags_posn
_atom_site_refinement_flags_adp
_atom_site_refinement_flags_occupancy
_atom_site_disorder_assembly
_atom_site_disorder_group
F1 F 0.64458(19) -0.0528(4) 0.84855(8) 0.1261(10) Uani 1 1 d . . . . .
O1 O 0.40249(16) 0.3654(2) 0.54393(7) 0.0478(5) Uani 1 1 d . . . . .
O2 O 0.51520(18) -0.1574(2) 0.57762(9) 0.0647(6) Uani 1 1 d . . . . .
O3 O 0.90925(18) 0.1350(3) 0.64106(10) 0.0746(7) Uani 1 1 d . . . . .
N1 N 0.5718(2) 0.4812(3) 0.58666(10) 0.0474(6) Uani 1 1 d . . . . .
H1N H 0.540(3) 0.594(4) 0.5795(12) 0.071 Uiso 1 1 d . U . . .
C1 C 0.3278(2) 0.2209(4) 0.52815(11) 0.0454(7) Uani 1 1 d . . . . .
C2 C 0.2179(3) 0.2657(4) 0.50032(12) 0.0585(8) Uani 1 1 d . . . . .
H2 H 0.196463 0.387173 0.493729 0.070 Uiso 1 1 calc R U . . .
C3 C 0.1422(3) 0.1281(5) 0.48289(14) 0.0696(9) Uani 1 1 d . . . . .
H3 H 0.068716 0.156012 0.463598 0.084 Uiso 1 1 calc R U . . .
C4 C 0.1733(3) -0.0532(5) 0.49352(14) 0.0711(9) Uani 1 1 d . . . . .
H4 H 0.120282 -0.145674 0.481935 0.085 Uiso 1 1 calc R U . . .
C5 C 0.2819(3) -0.0961(4) 0.52101(12) 0.0597(8) Uani 1 1 d . . . . .
H5 H 0.302446 -0.217881 0.527720 0.072 Uiso 1 1 calc R U . . .
C6 C 0.3623(2) 0.0420(4) 0.53912(11) 0.0459(7) Uani 1 1 d . . . . .
C7 C 0.4796(2) 0.0017(3) 0.56876(11) 0.0454(7) Uani 1 1 d . . . . .
C8 C 0.5497(2) 0.1565(3) 0.58732(11) 0.0403(6) Uani 1 1 d . . . . .
C9 C 0.5086(2) 0.3279(3) 0.57356(10) 0.0405(6) Uani 1 1 d . . . . .
C10 C 0.6878(2) 0.4656(3) 0.60743(11) 0.0448(7) Uani 1 1 d . . . . .
H10 H 0.732721 0.570824 0.610862 0.054 Uiso 1 1 calc R U . . .
C11 C 0.7391(2) 0.3049(3) 0.62298(11) 0.0433(7) Uani 1 1 d . . . . .
C12 C 0.6677(2) 0.1331(3) 0.62350(11) 0.0429(7) Uani 1 1 d . . . . .
H12 H 0.706970 0.033623 0.607390 0.052 Uiso 1 1 calc R U . . .
C13 C 0.65959(17) 0.0810(3) 0.68420(6) 0.0461(7) Uani 1 1 d G . . . .
C14 C 0.58849(17) 0.1790(3) 0.71351(9) 0.0742(10) Uani 1 1 d G . . . .
H14 H 0.544266 0.274957 0.695931 0.089 Uiso 1 1 calc R U . . .
C15 C 0.5835(2) 0.1335(4) 0.76910(9) 0.0900(12) Uani 1 1 d G . . . .
H15 H 0.535926 0.199011 0.788708 0.108 Uiso 1 1 calc R U . . .
C16 C 0.6496(2) -0.0100(4) 0.79537(7) 0.0810(12) Uani 1 1 d G . . . .
C17 C 0.7207(2) -0.1080(3) 0.76606(9) 0.0915(12) Uani 1 1 d G . . . .
H17 H 0.764918 -0.203938 0.783634 0.110 Uiso 1 1 calc R U . . .
C18 C 0.72569(17) -0.0625(3) 0.71047(9) 0.0688(9) Uani 1 1 d G . . . .
H18 H 0.773259 -0.127995 0.690858 0.083 Uiso 1 1 calc R U . . .
C19 C 0.8651(2) 0.2875(4) 0.63666(12) 0.0512(7) Uani 1 1 d . . . . .
C20 C 0.9412(2) 0.4531(4) 0.64304(12) 0.0478(7) Uani 1 1 d . . . . .
C21 C 0.9323(3) 0.5885(4) 0.68156(13) 0.0578(8) Uani 1 1 d . . . . .
H21 H 0.875706 0.580859 0.703728 0.069 Uiso 1 1 calc R U . . .
C22 C 1.0067(3) 0.7361(4) 0.68775(13) 0.0618(8) Uani 1 1 d . . . . .
H22 H 0.999892 0.825654 0.714377 0.074 Uiso 1 1 calc R U . . .
C23 C 1.0913(3) 0.7530(4) 0.65492(13) 0.0583(8) Uani 1 1 d . . . . .
C24 C 1.0999(3) 0.6161(4) 0.61671(14) 0.0640(9) Uani 1 1 d . . . . .
H24 H 1.155782 0.624428 0.594154 0.077 Uiso 1 1 calc R U . . .
C25 C 1.0273(2) 0.4664(4) 0.61109(13) 0.0591(8) Uani 1 1 d . . . . .
H25 H 1.036298 0.374031 0.585703 0.071 Uiso 1 1 calc R U . . .
C26 C 1.1692(3) 0.9175(5) 0.66127(17) 0.0887(11) Uani 1 1 d . . . . .
H26A H 1.230716 0.897778 0.640777 0.133 Uiso 1 1 calc R U . . .
H26B H 1.200693 0.936126 0.700535 0.133 Uiso 1 1 calc R U . . .
H26C H 1.126014 1.023463 0.646554 0.133 Uiso 1 1 calc R U . . .

loop_
_atom_site_aniso_label
_atom_site_aniso_U_11
_atom_site_aniso_U_22
_atom_site_aniso_U_33
_atom_site_aniso_U_23
_atom_site_aniso_U_13
_atom_site_aniso_U_12
F1 0.1025(17) 0.213(3) 0.0608(13) 0.0541(15) 0.0105(11) -0.0490(17)
O1 0.0558(12) 0.0360(10) 0.0514(11) 0.0061(8) 0.0097(9) 0.0079(9)
O2 0.0749(15) 0.0245(10) 0.0943(16) 0.0041(10) 0.0144(12) 0.0055(9)
O3 0.0596(13) 0.0438(13) 0.1217(19) 0.0118(12) 0.0199(13) 0.0120(10)
N1 0.0554(15) 0.0218(12) 0.0651(15) 0.0043(10) 0.0108(12) 0.0055(11)
C1 0.0521(18) 0.0462(17) 0.0403(15) -0.0003(13) 0.0146(13) 0.0024(14)
C2 0.056(2) 0.063(2) 0.0573(19) 0.0046(16) 0.0121(16) 0.0080(17)
C3 0.056(2) 0.088(3) 0.064(2) -0.0026(19) 0.0092(16) 0.002(2)
C4 0.063(2) 0.080(3) 0.072(2) -0.0145(19) 0.0164(18) -0.0174(19)
C5 0.068(2) 0.0530(19) 0.062(2) -0.0083(15) 0.0205(17) -0.0079(16)
C6 0.0539(18) 0.0431(17) 0.0439(16) -0.0029(12) 0.0178(13) -0.0004(14)
C7 0.0597(19) 0.0319(15) 0.0486(16) 0.0013(12) 0.0202(14) 0.0020(13)
C8 0.0482(16) 0.0273(13) 0.0472(15) 0.0033(11) 0.0139(12) 0.0055(11)
C9 0.0496(17) 0.0313(14) 0.0420(15) 0.0037(11) 0.0125(13) 0.0068(12)
C10 0.0508(18) 0.0309(15) 0.0551(17) 0.0022(12) 0.0162(14) -0.0025(12)
C11 0.0513(17) 0.0318(14) 0.0493(16) 0.0046(12) 0.0158(13) 0.0015(12)
C12 0.0511(16) 0.0262(13) 0.0543(17) 0.0057(12) 0.0167(13) 0.0083(11)
C13 0.0484(16) 0.0360(15) 0.0543(17) 0.0109(13) 0.0103(13) -0.0023(12)
C14 0.080(2) 0.089(2) 0.060(2) 0.0177(18) 0.0292(18) 0.0257(19)
C15 0.076(3) 0.135(4) 0.066(2) 0.009(2) 0.032(2) 0.001(2)
C16 0.066(2) 0.120(3) 0.055(2) 0.029(2) 0.0058(18) -0.035(2)
C17 0.103(3) 0.087(3) 0.079(3) 0.047(2) 0.001(2) 0.000(2)
C18 0.082(2) 0.0545(19) 0.069(2) 0.0221(16) 0.0116(18) 0.0141(17)
C19 0.0536(18) 0.0416(17) 0.0607(18) 0.0098(14) 0.0169(14) 0.0081(14)
C20 0.0487(17) 0.0400(16) 0.0555(17) 0.0063(13) 0.0116(14) 0.0042(13)
C21 0.0606(19) 0.0501(18) 0.066(2) 0.0051(15) 0.0209(15) 0.0050(15)
C22 0.068(2) 0.0469(18) 0.069(2) -0.0067(15) 0.0084(17) 0.0013(16)
C23 0.0519(19) 0.0479(18) 0.071(2) 0.0093(16) -0.0007(16) -0.0004(14)
C24 0.0533(19) 0.067(2) 0.074(2) 0.0037(18) 0.0193(16) -0.0047(16)
C25 0.0564(19) 0.059(2) 0.066(2) -0.0047(15) 0.0203(16) -0.0019(15)
C26 0.070(2) 0.071(2) 0.121(3) 0.000(2) 0.006(2) -0.0167(19)

loop_
_atom_type_symbol
_atom_type_description
_atom_type_scat_dispersion_real
_atom_type_scat_dispersion_imag
_atom_type_scat_source
C C 0.0033 0.0016 'International Tables Vol C Tables 4.2.6.8 and 6.1.1.4'
H H 0.0000 0.0000 'International Tables Vol C Tables 4.2.6.8 and 6.1.1.4'
N N 0.0061 0.0033 'International Tables Vol C Tables 4.2.6.8 and 6.1.1.4'
O O 0.0106 0.0060 'International Tables Vol C Tables 4.2.6.8 and 6.1.1.4'
F F 0.0171 0.0103 'International Tables Vol C Tables 4.2.6.8 and 6.1.1.4'

loop_
_geom_angle_atom_site_label_1
_geom_angle_atom_site_label_2
_geom_angle_atom_site_label_3
_geom_angle
_geom_angle_site_symmetry_1
_geom_angle_site_symmetry_3
_geom_angle_publ_flag
C9 O1 C1 118.2(2) . . ?
C9 N1 C10 119.2(2) . . ?
C9 N1 H1N 121.3(19) . . ?
C10 N1 H1N 119.4(19) . . ?
C6 C1 O1 121.4(2) . . ?
C6 C1 C2 122.2(3) . . ?
O1 C1 C2 116.4(3) . . ?
C3 C2 C1 118.6(3) . . ?
C3 C2 H2 120.7 . . ?
C1 C2 H2 120.7 . . ?
C2 C3 C4 120.9(3) . . ?
C2 C3 H3 119.6 . . ?
C4 C3 H3 119.6 . . ?
C5 C4 C3 120.1(3) . . ?
C5 C4 H4 119.9 . . ?
C3 C4 H4 119.9 . . ?
C4 C5 C6 120.5(3) . . ?
C4 C5 H5 119.7 . . ?
C6 C5 H5 119.7 . . ?
C1 C6 C5 117.7(3) . . ?
C1 C6 C7 120.1(2) . . ?
C5 C6 C7 122.2(3) . . ?
O2 C7 C8 122.1(3) . . ?
O2 C7 C6 122.1(2) . . ?
C8 C7 C6 115.8(2) . . ?
C9 C8 C7 119.6(2) . . ?
C9 C8 C12 119.6(2) . . ?
C7 C8 C12 120.8(2) . . ?
O1 C9 N1 111.9(2) . . ?
O1 C9 C8 124.7(2) . . ?
N1 C9 C8 123.3(3) . . ?
C11 C10 N1 122.9(2) . . ?
C11 C10 H10 118.6 . . ?
N1 C10 H10 118.6 . . ?
C10 C11 C19 121.6(2) . . ?
C10 C11 C12 120.3(2) . . ?
C19 C11 C12 118.0(2) . . ?
C8 C12 C11 110.9(2) . . ?
C8 C12 C13 111.5(2) . . ?
C11 C12 C13 110.3(2) . . ?
C8 C12 H12 108.0 . . ?
C11 C12 H12 108.0 . . ?
C13 C12 H12 108.0 . . ?
C14 C13 C18 120.0 . . ?
C14 C13 C12 120.32(15) . . ?
C18 C13 C12 119.67(15) . . ?
C15 C14 C13 120.0 . . ?
C15 C14 H14 120.0 . . ?
C13 C14 H14 120.0 . . ?
C14 C15 C16 120.0 . . ?
C14 C15 H15 120.0 . . ?
C16 C15 H15 120.0 . . ?
F1 C16 C15 119.8(2) . . ?
F1 C16 C17 120.2(2) . . ?
C15 C16 C17 120.0 . . ?
C18 C17 C16 120.0 . . ?
C18 C17 H17 120.0 . . ?
C16 C17 H17 120.0 . . ?
C17 C18 C13 120.0 . . ?
C17 C18 H18 120.0 . . ?
C13 C18 H18 120.0 . . ?
O3 C19 C11 119.6(3) . . ?
O3 C19 C20 119.2(3) . . ?
C11 C19 C20 121.1(2) . . ?
C21 C20 C25 118.5(3) . . ?
C21 C20 C19 122.3(3) . . ?
C25 C20 C19 119.1(3) . . ?
C20 C21 C22 120.7(3) . . ?
C20 C21 H21 119.6 . . ?
C22 C21 H21 119.6 . . ?
C21 C22 C23 121.2(3) . . ?
C21 C22 H22 119.4 . . ?
C23 C22 H22 119.4 . . ?
C24 C23 C22 117.7(3) . . ?
C24 C23 C26 122.1(3) . . ?
C22 C23 C26 120.2(3) . . ?
C23 C24 C25 121.5(3) . . ?
C23 C24 H24 119.3 . . ?
C25 C24 H24 119.3 . . ?
C24 C25 C20 120.4(3) . . ?
C24 C25 H25 119.8 . . ?
C20 C25 H25 119.8 . . ?
C23 C26 H26A 109.5 . . ?
C23 C26 H26B 109.5 . . ?
H26A C26 H26B 109.5 . . ?
C23 C26 H26C 109.5 . . ?
H26A C26 H26C 109.5 . . ?
H26B C26 H26C 109.5 . . ?

loop_
_geom_bond_atom_site_label_1
_geom_bond_atom_site_label_2
_geom_bond_distance
_geom_bond_site_symmetry_2
_geom_bond_publ_flag
F1 C16 1.329(2) . ?
O1 C9 1.353(3) . ?
O1 C1 1.385(3) . ?
O2 C7 1.243(3) . ?
O3 C19 1.228(3) . ?
N1 C9 1.353(3) . ?
N1 C10 1.376(4) . ?
N1 H1N 0.91(3) . ?
C1 C6 1.382(4) . ?
C1 C2 1.388(4) . ?
C2 C3 1.361(4) . ?
C2 H2 0.9300 . ?
C3 C4 1.388(5) . ?
C3 H3 0.9300 . ?
C4 C5 1.368(4) . ?
C4 H4 0.9300 . ?
C5 C6 1.401(4) . ?
C5 H5 0.9300 . ?
C6 C7 1.469(4) . ?
C7 C8 1.427(4) . ?
C8 C9 1.364(3) . ?
C8 C12 1.513(4) . ?
C10 C11 1.345(4) . ?
C10 H10 0.9300 . ?
C11 C19 1.470(4) . ?
C11 C12 1.515(4) . ?
C12 C13 1.529(3) . ?
C12 H12 0.9800 . ?
C13 C14 1.3900 . ?
C13 C18 1.3900 . ?
C14 C15 1.3900 . ?
C14 H14 0.9300 . ?
C15 C16 1.3900 . ?
C15 H15 0.9300 . ?
C16 C17 1.3900 . ?
C17 C18 1.3900 . ?
C17 H17 0.9300 . ?
C18 H18 0.9300 . ?
C19 C20 1.500(4) . ?
C20 C21 1.374(4) . ?
C20 C25 1.385(4) . ?
C21 C22 1.383(4) . ?
C21 H21 0.9300 . ?
C22 C23 1.387(4) . ?
C22 H22 0.9300 . ?
C23 C24 1.376(4) . ?
C23 C26 1.507(4) . ?
C24 C25 1.382(4) . ?
C24 H24 0.9300 . ?
C25 H25 0.9300 . ?
C26 H26A 0.9600 . ?
C26 H26B 0.9600 . ?
C26 H26C 0.9600 . ?

loop_
_geom_torsion_atom_site_label_1
_geom_torsion_atom_site_label_2
_geom_torsion_atom_site_label_3
_geom_torsion_atom_site_label_4
_geom_torsion
_geom_torsion_site_symmetry_1
_geom_torsion_site_symmetry_2
_geom_torsion_site_symmetry_3
_geom_torsion_site_symmetry_4
_geom_torsion_publ_flag
C9 O1 C1 C6 -3.9(3) . . . . ?
C9 O1 C1 C2 176.8(2) . . . . ?
C6 C1 C2 C3 -0.6(4) . . . . ?
O1 C1 C2 C3 178.6(2) . . . . ?
C1 C2 C3 C4 1.1(4) . . . . ?
C2 C3 C4 C5 -1.1(5) . . . . ?
C3 C4 C5 C6 0.6(5) . . . . ?
O1 C1 C6 C5 -179.1(2) . . . . ?
C2 C1 C6 C5 0.1(4) . . . . ?
O1 C1 C6 C7 0.8(4) . . . . ?
C2 C1 C6 C7 -180.0(2) . . . . ?
C4 C5 C6 C1 -0.1(4) . . . . ?
C4 C5 C6 C7 -180.0(3) . . . . ?
C1 C6 C7 O2 -177.3(2) . . . . ?
C5 C6 C7 O2 2.6(4) . . . . ?
C1 C6 C7 C8 3.4(3) . . . . ?
C5 C6 C7 C8 -176.7(2) . . . . ?
O2 C7 C8 C9 176.2(2) . . . . ?
C6 C7 C8 C9 -4.5(3) . . . . ?
O2 C7 C8 C12 -5.6(4) . . . . ?
C6 C7 C8 C12 173.7(2) . . . . ?
C1 O1 C9 N1 -179.3(2) . . . . ?
C1 O1 C9 C8 2.7(3) . . . . ?
C10 N1 C9 O1 -168.2(2) . . . . ?
C10 N1 C9 C8 9.8(4) . . . . ?
C7 C8 C9 O1 1.6(4) . . . . ?
C12 C8 C9 O1 -176.6(2) . . . . ?
C7 C8 C9 N1 -176.1(2) . . . . ?
C12 C8 C9 N1 5.7(4) . . . . ?
C9 N1 C10 C11 -9.7(4) . . . . ?
N1 C10 C11 C19 170.4(2) . . . . ?
N1 C10 C11 C12 -6.0(4) . . . . ?
C9 C8 C12 C11 -19.1(3) . . . . ?
C7 C8 C12 C11 162.7(2) . . . . ?
C9 C8 C12 C13 104.2(3) . . . . ?
C7 C8 C12 C13 -74.0(3) . . . . ?
C10 C11 C12 C8 19.3(3) . . . . ?
C19 C11 C12 C8 -157.2(2) . . . . ?
C10 C11 C12 C13 -104.7(3) . . . . ?
C19 C11 C12 C13 78.8(3) . . . . ?
C8 C12 C13 C14 -48.7(2) . . . . ?
C11 C12 C13 C14 75.0(2) . . . . ?
C8 C12 C13 C18 132.72(18) . . . . ?
C11 C12 C13 C18 -103.6(2) . . . . ?
C18 C13 C14 C15 0.0 . . . . ?
C12 C13 C14 C15 -178.5(2) . . . . ?
C13 C14 C15 C16 0.0 . . . . ?
C14 C15 C16 F1 179.9(2) . . . . ?
C14 C15 C16 C17 0.0 . . . . ?
F1 C16 C17 C18 -179.9(2) . . . . ?
C15 C16 C17 C18 0.0 . . . . ?
C16 C17 C18 C13 0.0 . . . . ?
C14 C13 C18 C17 0.0 . . . . ?
C12 C13 C18 C17 178.6(2) . . . . ?
C10 C11 C19 O3 -167.4(3) . . . . ?
C12 C11 C19 O3 9.1(4) . . . . ?
C10 C11 C19 C20 10.1(4) . . . . ?
C12 C11 C19 C20 -173.5(2) . . . . ?
O3 C19 C20 C21 -124.7(3) . . . . ?
C11 C19 C20 C21 57.8(4) . . . . ?
O3 C19 C20 C25 52.1(4) . . . . ?
C11 C19 C20 C25 -125.4(3) . . . . ?
C25 C20 C21 C22 0.9(4) . . . . ?
C19 C20 C21 C22 177.6(3) . . . . ?
C20 C21 C22 C23 0.8(5) . . . . ?
C21 C22 C23 C24 -1.1(4) . . . . ?
C21 C22 C23 C26 178.3(3) . . . . ?
C22 C23 C24 C25 -0.2(5) . . . . ?
C26 C23 C24 C25 -179.6(3) . . . . ?
C23 C24 C25 C20 1.8(5) . . . . ?
C21 C20 C25 C24 -2.1(4) . . . . ?
C19 C20 C25 C24 -179.0(3) . . . . ?
